data_2207102
loop_
_publ_author_name
'Ling Ye'
'Ying Wu'

_publ_section_title
;<i>catena</i>-Poly[aquasilver(I)-\m-4,4'-bipyridine]
 <i>catena</i>-poly[[aqua(naphthalene-1,4-dicarboxylato)silver(I)]-\m-4,4'-bipyridine]
 polyhydrate
;
_journal_coeditor_code XU6029
_journal_issue 10
_journal_name_full 'Acta Crystallographica Section E'
_journal_page_first m1894
_journal_page_last m1896
_journal_paper_doi 10.1107/S1600536805026802
_journal_volume 61
_journal_year 2005
_chemical_formula_iupac '[Ag (C10 H8 N2) (H2 O)] [Ag (C10 H8 N2) (C12 H6 O4) (H2 O)] , H2 O'
_chemical_formula_moiety 'C10 H10 Ag N2 O + , C22 H16 Ag N2 O5 - , H2 O'
_chemical_formula_sum 'C32 H28 Ag2 N4 O7'
_chemical_formula_weight 796.32
_chemical_name_systematic
;catena-Poly[aquasilver(I)-\m-4,4'-bipyridine]
catena-poly[[aqua(naphthalene-1,4-dicarboxylato)silver(I)]-\m-4,4'-bipyridine]
polyhydrate
;
_space_group_IT_number 2
_symmetry_cell_setting triclinic
_symmetry_space_group_name_Hall '-P 1'
_symmetry_space_group_name_H-M 'P -1'
_atom_sites_solution_hydrogens geom
_atom_sites_solution_primary direct
_atom_sites_solution_secondary difmap
_audit_creation_method SHELXL97
_cell_angle_alpha 78.50(3)
_cell_angle_beta 71.77(3)
_cell_angle_gamma 86.82(3)
_cell_formula_units_Z 2
_cell_length_a 9.5977(19)
_cell_length_b 11.444(2)
_cell_length_c 14.018(3)
_cell_measurement_reflns_used 10623
_cell_measurement_temperature 294(2)
_cell_measurement_theta_max 27.43
_cell_measurement_theta_min 3.09
_cell_volume 1433.0(6)
_computing_cell_refinement PROCESS-AUTO
_computing_data_collection 'PROCESS-AUTO (Rigaku, 1998)'
_computing_data_reduction 'Crystal Structure (Rigaku/MSC, 2002)'
_computing_molecular_graphics 'SHELXTL-Plus (Sheldrick, 1990)'
_computing_publication_material SHELXL97
_computing_structure_refinement 'SHELXL97 (Sheldrick, 1997)'
_computing_structure_solution 'SHELXS97 (Sheldrick, 1997)'
_diffrn_ambient_temperature 294(2)
_diffrn_measured_fraction_theta_full 0.99
_diffrn_measured_fraction_theta_max 0.97
_diffrn_measurement_device_type 'Rigaku R-AXIS RAPID'
_diffrn_measurement_method \w
_diffrn_radiation_monochromator graphite
_diffrn_radiation_source 'rotating anode'
_diffrn_radiation_type MoK\a
_diffrn_radiation_wavelength 0.71073
_diffrn_reflns_av_R_equivalents 0.0355
_diffrn_reflns_av_sigmaI/netI 0.0488
_diffrn_reflns_limit_h_max 11
_diffrn_reflns_limit_h_min -12
_diffrn_reflns_limit_k_max 14
_diffrn_reflns_limit_k_min -14
_diffrn_reflns_limit_l_max 18
_diffrn_reflns_limit_l_min -18
_diffrn_reflns_number 13653
_diffrn_reflns_theta_full 25.0
_diffrn_reflns_theta_max 27.4
_diffrn_reflns_theta_min 3.1
_diffrn_standards_decay_% 0
_diffrn_standards_interval_count 0
_diffrn_standards_interval_time 0
_diffrn_standards_number 0
_exptl_absorpt_coefficient_mu 1.425
_exptl_absorpt_correction_T_max 0.710
_exptl_absorpt_correction_T_min 0.506
_exptl_absorpt_correction_type multi-scan
_exptl_absorpt_process_details '(ABSCOR; Higashi, 1995)'
_exptl_crystal_colour colourless
_exptl_crystal_density_diffrn 1.846
_exptl_crystal_density_method 'not measured'
_exptl_crystal_description block
_exptl_crystal_F_000 796
_exptl_crystal_size_max 0.50
_exptl_crystal_size_mid 0.33
_exptl_crystal_size_min 0.24
_refine_diff_density_max 1.19
_refine_diff_density_min -0.97
_refine_ls_extinction_method none
_refine_ls_goodness_of_fit_ref 1.097
_refine_ls_hydrogen_treatment mixed
_refine_ls_matrix_type full
_refine_ls_number_parameters 430
_refine_ls_number_reflns 6361
_refine_ls_number_restraints 2
_refine_ls_restrained_S_all 1.103
_refine_ls_R_factor_all 0.050
_refine_ls_R_factor_gt 0.037
_refine_ls_shift/su_max 0.001
_refine_ls_shift/su_mean 0.000
_refine_ls_structure_factor_coef Fsqd
_refine_ls_weighting_details 'calc w = 1/[\s^2^(Fo^2^)+(0.0401P)^2^+0.6543P] where P = (Fo^2^+2Fc^2^)/3'
_refine_ls_weighting_scheme calc
_refine_ls_wR_factor_gt 0.090
_refine_ls_wR_factor_ref 0.096
_reflns_number_gt 4888
_reflns_number_total 6361
_reflns_threshold_expression I>2\s(I)
_cod_data_source_file xu6029.cif
_cod_data_source_block I
_cod_depositor_comments
;
The following automatic conversions were performed:
'_symmetry_cell_setting' value 'Triclinic' changed to 'triclinic'
according to '/home/saulius/struct/CIF-dictionaries/cif_core.dic'
dictionary named 'cif_core.dic' version 2.4.1 from 2010-06-29.

Automatic conversion script
Id: cif_fix_enum 1527 2010-12-29 10:47:43Z saulius 

The following automatic conversions were performed:

'_symmetry_cell_setting' value 'Triclinic' changed to 'triclinic'
according to /home/saulius/struct/CIF-dictionaries/cif_core.dic
dictionary named 'cif_core.dic' version 2.4.1 from 2010-06-29.

Automatic conversion script
Id: cif_fix_values 1715 2011-07-08 13:25:40Z adriana 
;
_cod_database_code 2207102

loop_
_symmetry_equiv_pos_as_xyz
'x, y, z'
'-x, -y, -z'

loop_
_atom_site_label
_atom_site_fract_x
_atom_site_fract_y
_atom_site_fract_z
_atom_site_U_iso_or_equiv
_atom_site_adp_type
_atom_site_calc_flag
_atom_site_refinement_flags
_atom_site_occupancy
_atom_site_type_symbol
C1 0.1398(4) 0.9279(3) 0.6035(3) 0.0474(9) Uani d . 1 C
H1 0.2274 0.9676 0.5914 0.057 Uiso calc R 1 H
C2 0.1445(3) 0.8071(3) 0.5985(3) 0.0458(9) Uani d . 1 C
H2 0.2344 0.7688 0.5813 0.055 Uiso calc R 1 H
C3 0.0162(3) 0.7440(2) 0.6189(2) 0.0265(6) Uani d . 1 C
C4 0.0172(3) 0.6139(2) 0.6193(2) 0.0261(6) Uani d . 1 C
C5 0.1488(3) 0.5513(3) 0.5949(3) 0.0398(8) Uani d . 1 C
H5 0.2382 0.5912 0.5747 0.048 Uiso calc R 1 H
C6 0.1447(4) 0.4286(3) 0.6010(3) 0.0424(8) Uani d . 1 C
H6 0.2331 0.3880 0.5854 0.051 Uiso calc R 1 H
C7 -0.1036(4) 0.4262(3) 0.6493(3) 0.0408(8) Uani d . 1 C
H7 -0.1912 0.3843 0.6670 0.049 Uiso calc R 1 H
C8 -0.1109(3) 0.5480(3) 0.6470(3) 0.0373(7) Uani d . 1 C
H8 -0.2015 0.5854 0.6640 0.045 Uiso calc R 1 H
C9 -0.1118(4) 0.8083(3) 0.6400(3) 0.0465(9) Uani d . 1 C
H9 -0.2010 0.7708 0.6526 0.056 Uiso calc R 1 H
C10 -0.1088(4) 0.9289(3) 0.6427(3) 0.0447(9) Uani d . 1 C
H10 -0.1972 0.9695 0.6576 0.054 Uiso calc R 1 H
C11 0.0809(4) 0.9459(3) 0.8643(3) 0.0512(10) Uani d . 1 C
H11 0.1695 0.9859 0.8482 0.061 Uiso calc R 1 H
C12 0.0828(4) 0.8243(3) 0.8657(3) 0.0492(10) Uani d . 1 C
H12 0.1723 0.7853 0.8498 0.059 Uiso calc R 1 H
C13 -0.0446(3) 0.7600(2) 0.8898(2) 0.0285(6) Uani d . 1 C
C14 -0.1731(4) 0.8254(3) 0.9153(4) 0.0576(11) Uani d . 1 C
H14 -0.2636 0.7875 0.9343 0.069 Uiso calc R 1 H
C15 -0.1665(4) 0.9470(3) 0.9123(4) 0.0591(11) Uani d . 1 C
H15 -0.2542 0.9882 0.9305 0.071 Uiso calc R 1 H
C16 -0.0471(3) 0.6311(2) 0.8877(2) 0.0270(6) Uani d . 1 C
C17 -0.1771(3) 0.5671(3) 0.9122(3) 0.0352(7) Uani d . 1 C
H17 -0.2669 0.6052 0.9314 0.042 Uiso calc R 1 H
C18 -0.1730(4) 0.4465(3) 0.9081(3) 0.0381(7) Uani d . 1 C
H18 -0.2614 0.4061 0.9248 0.046 Uiso calc R 1 H
C19 0.0823(3) 0.5667(3) 0.8594(3) 0.0359(7) Uani d . 1 C
H036 0.1721 0.6052 0.8423 0.043 Uiso calc R 1 H
C20 0.0793(4) 0.4471(3) 0.8565(3) 0.0377(7) Uani d . 1 C
H20 0.1676 0.4070 0.8368 0.045 Uiso calc R 1 H
N1 0.0145(3) 0.9890(2) 0.6251(2) 0.0322(6) Uani d . 1 N
N2 0.0202(3) 0.3661(2) 0.6280(2) 0.0312(6) Uani d . 1 N
N3 -0.0489(3) 0.3859(2) 0.8816(2) 0.0325(6) Uani d . 1 N
N4 -0.0430(3) 1.0072(2) 0.8853(2) 0.0362(6) Uani d . 1 N
O1W 0.5048(4) 0.8595(3) 0.1276(2) 0.0622(8) Uani d . 1 O
O2W 0.2573(3) 0.2058(2) 0.7862(2) 0.0468(6) Uani d . 1 O
O3W -0.2916(3) 0.1788(2) 0.6767(3) 0.0516(7) Uani d D 1 O
Ag1 -0.03558(3) 0.19760(2) 0.87674(2) 0.04809(10) Uani d . 1 Ag
Ag2 0.01754(3) 0.176703(19) 0.62945(2) 0.04427(10) Uani d . 1 Ag
O1 0.5124(3) 0.2715(2) 0.0258(2) 0.0572(7) Uani d . 1 O
O2 0.6040(5) 0.0954(3) 0.0659(2) 0.0891(12) Uani d . 1 O
O3 0.3257(3) 0.1651(2) 0.58441(18) 0.0451(6) Uani d . 1 O
O4 0.5394(3) 0.2597(3) 0.54520(19) 0.0514(6) Uani d . 1 O
C21 0.5497(4) 0.1911(3) 0.0880(3) 0.0376(7) Uani d D 1 C
C22 0.5208(3) 0.2063(3) 0.1980(2) 0.0305(6) Uani d D 1 C
C23 0.5048(3) 0.1035(3) 0.2722(3) 0.0342(7) Uani d . 1 C
H23 0.5147 0.0299 0.2523 0.041 Uiso calc R 1 H
C24 0.4740(3) 0.1069(3) 0.3770(2) 0.0314(6) Uani d . 1 C
H24 0.4573 0.0358 0.4248 0.038 Uiso calc R 1 H
C25 0.4684(3) 0.2129(3) 0.4095(2) 0.0286(6) Uani d . 1 C
C26 0.4417(3) 0.2131(3) 0.5223(2) 0.0297(6) Uani d . 1 C
C27 0.4912(3) 0.3228(2) 0.3338(2) 0.0266(6) Uani d . 1 C
C28 0.5114(3) 0.3202(2) 0.2292(2) 0.0285(6) Uani d . 1 C
C29 0.5239(3) 0.4317(3) 0.1592(3) 0.0369(7) Uani d . 1 C
H29 0.5351 0.4322 0.0908 0.044 Uiso calc R 1 H
C30 0.5197(4) 0.5376(3) 0.1914(3) 0.0428(8) Uani d . 1 C
H30 0.5274 0.6090 0.1447 0.051 Uiso calc R 1 H
C31 0.5039(4) 0.5401(3) 0.2944(3) 0.0412(8) Uani d . 1 C
H31 0.5038 0.6127 0.3147 0.049 Uiso calc R 1 H
C32 0.4888(3) 0.4365(3) 0.3641(3) 0.0351(7) Uani d . 1 C
H32 0.4768 0.4389 0.4321 0.042 Uiso calc R 1 H
HW11 0.474(5) 0.841(4) 0.081(4) 0.077(16) Uiso d . 1 H
HW12 0.520(4) 0.928(3) 0.103(3) 0.032(10) Uiso d . 1 H
HW21 0.287(5) 0.190(4) 0.729(4) 0.061(14) Uiso d . 1 H
HW22 0.318(5) 0.184(4) 0.817(3) 0.056(14) Uiso d . 1 H
HW31 -0.342(6) 0.188(5) 0.636(4) 0.12(2) Uiso d D 1 H
HW32 -0.342(5) 0.163(4) 0.737(3) 0.057(14) Uiso d . 1 H

loop_
_atom_site_aniso_label
_atom_site_aniso_U_11
_atom_site_aniso_U_22
_atom_site_aniso_U_33
_atom_site_aniso_U_12
_atom_site_aniso_U_13
_atom_site_aniso_U_23
C1 0.0323(17) 0.0240(16) 0.082(3) -0.0072(14) -0.0064(17) -0.0163(16)
C2 0.0243(16) 0.0291(16) 0.082(3) 0.0004(13) -0.0067(16) -0.0229(17)
C3 0.0310(15) 0.0178(13) 0.0313(16) 0.0013(11) -0.0097(12) -0.0064(11)
C4 0.0327(15) 0.0176(12) 0.0297(15) 0.0031(11) -0.0112(12) -0.0068(11)
C5 0.0289(16) 0.0217(14) 0.067(2) 0.0030(12) -0.0086(15) -0.0154(14)
C6 0.0330(17) 0.0262(16) 0.062(2) 0.0052(14) -0.0043(15) -0.0141(15)
C7 0.0366(18) 0.0233(15) 0.064(2) -0.0029(13) -0.0162(16) -0.0098(15)
C8 0.0292(16) 0.0229(14) 0.062(2) 0.0045(12) -0.0148(15) -0.0117(14)
C9 0.0316(17) 0.0240(15) 0.087(3) 0.0008(13) -0.0188(17) -0.0163(16)
C10 0.0365(18) 0.0196(14) 0.080(3) 0.0076(13) -0.0189(17) -0.0152(16)
C11 0.042(2) 0.0238(16) 0.090(3) -0.0050(15) -0.0209(19) -0.0138(17)
C12 0.0335(18) 0.0196(15) 0.094(3) 0.0054(13) -0.0170(18) -0.0170(17)
C13 0.0337(16) 0.0193(13) 0.0335(16) 0.0017(12) -0.0097(12) -0.0085(11)
C14 0.0339(18) 0.0242(16) 0.105(3) 0.0004(14) -0.0017(19) -0.0225(19)
C15 0.044(2) 0.0260(17) 0.099(3) 0.0039(16) -0.004(2) -0.0228(19)
C16 0.0337(15) 0.0184(13) 0.0297(15) -0.0027(11) -0.0088(12) -0.0072(11)
C17 0.0330(16) 0.0255(15) 0.0463(19) 0.0000(12) -0.0067(14) -0.0136(13)
C18 0.0395(18) 0.0251(15) 0.050(2) -0.0058(13) -0.0100(15) -0.0124(14)
C19 0.0327(16) 0.0240(15) 0.050(2) 0.0032(12) -0.0100(14) -0.0101(13)
C20 0.0325(16) 0.0258(15) 0.053(2) 0.0059(13) -0.0098(14) -0.0116(14)
N1 0.0363(14) 0.0177(11) 0.0425(16) 0.0014(10) -0.0109(11) -0.0078(10)
N2 0.0403(15) 0.0150(11) 0.0394(15) -0.0011(10) -0.0117(11) -0.0084(10)
N3 0.0441(15) 0.0172(11) 0.0362(14) 0.0007(11) -0.0107(11) -0.0080(10)
N4 0.0486(16) 0.0195(12) 0.0393(16) 0.0005(11) -0.0090(12) -0.0102(11)
O1W 0.088(2) 0.059(2) 0.0488(18) 0.0077(17) -0.0305(16) -0.0190(16)
O2W 0.0450(15) 0.0451(14) 0.0469(17) 0.0050(12) -0.0074(13) -0.0127(12)
O3W 0.0456(16) 0.0458(15) 0.063(2) 0.0062(12) -0.0166(15) -0.0110(14)
Ag1 0.0744(2) 0.01665(13) 0.05871(19) 0.00243(12) -0.02580(15) -0.01176(11)
Ag2 0.0643(2) 0.01553(12) 0.05526(18) 0.00064(11) -0.01922(14) -0.01095(10)
O1 0.0739(18) 0.0570(17) 0.0455(16) -0.0009(14) -0.0240(14) -0.0113(13)
O2 0.155(3) 0.067(2) 0.0521(19) 0.040(2) -0.033(2) -0.0346(16)
O3 0.0425(13) 0.0452(13) 0.0428(14) -0.0094(11) -0.0017(11) -0.0131(11)
O4 0.0455(14) 0.0735(18) 0.0429(15) -0.0087(13) -0.0175(11) -0.0197(13)
C21 0.0388(18) 0.0411(18) 0.0354(18) -0.0016(14) -0.0116(14) -0.0123(14)
C22 0.0276(15) 0.0315(15) 0.0340(17) 0.0029(12) -0.0092(12) -0.0109(12)
C23 0.0351(16) 0.0268(14) 0.0464(19) 0.0054(13) -0.0151(14) -0.0177(13)
C24 0.0373(16) 0.0217(13) 0.0365(17) 0.0022(12) -0.0139(13) -0.0050(12)
C25 0.0236(14) 0.0277(14) 0.0364(17) -0.0001(11) -0.0098(12) -0.0092(12)
C26 0.0280(15) 0.0258(14) 0.0343(17) 0.0057(12) -0.0066(12) -0.0095(12)
C27 0.0200(13) 0.0243(13) 0.0370(17) 0.0002(11) -0.0088(11) -0.0090(12)
C28 0.0196(13) 0.0279(14) 0.0384(18) 0.0013(11) -0.0075(12) -0.0095(12)
C29 0.0350(16) 0.0326(16) 0.0408(19) 0.0015(13) -0.0107(14) -0.0035(13)
C30 0.0393(18) 0.0267(15) 0.058(2) -0.0009(14) -0.0128(16) -0.0005(14)
C31 0.0382(18) 0.0228(14) 0.064(2) 0.0009(13) -0.0152(16) -0.0119(15)
C32 0.0299(16) 0.0324(16) 0.048(2) 0.0021(13) -0.0133(14) -0.0180(14)

loop_
_atom_type_symbol
_atom_type_description
_atom_type_scat_dispersion_real
_atom_type_scat_dispersion_imag
_atom_type_scat_source
C C 0.0033 0.0016 'International Tables Vol C Tables 4.2.6.8 and 6.1.1.4'
H H 0.0000 0.0000 'International Tables Vol C Tables 4.2.6.8 and 6.1.1.4'
N N 0.0061 0.0033 'International Tables Vol C Tables 4.2.6.8 and 6.1.1.4'
O O 0.0106 0.0060 'International Tables Vol C Tables 4.2.6.8 and 6.1.1.4'
Ag Ag -0.8971 1.1015 'International Tables Vol C Tables 4.2.6.8 and 6.1.1.4'

loop_
_geom_angle_atom_site_label_1
_geom_angle_atom_site_label_2
_geom_angle_atom_site_label_3
_geom_angle_site_symmetry_1
_geom_angle_site_symmetry_3
_geom_angle
N1 C1 C2 . . 122.8(3)
N1 C1 H1 . . 118.6
C2 C1 H1 . . 118.6
C3 C2 C1 . . 120.4(3)
C3 C2 H2 . . 119.8
C1 C2 H2 . . 119.8
C9 C3 C2 . . 116.1(3)
C9 C3 C4 . . 122.2(3)
C2 C3 C4 . . 121.6(3)
C8 C4 C5 . . 116.7(3)
C8 C4 C3 . . 122.2(3)
C5 C4 C3 . . 121.1(3)
C6 C5 C4 . . 119.3(3)
C6 C5 H5 . . 120.4
C4 C5 H5 . . 120.4
N2 C6 C5 . . 123.4(3)
N2 C6 H6 . . 118.3
C5 C6 H6 . . 118.3
N2 C7 C8 . . 123.9(3)
N2 C7 H7 . . 118.0
C8 C7 H7 . . 118.0
C4 C8 C7 . . 119.7(3)
C4 C8 H8 . . 120.1
C7 C8 H8 . . 120.1
C3 C9 C10 . . 120.6(3)
C3 C9 H9 . . 119.7
C10 C9 H9 . . 119.7
N1 C10 C9 . . 123.3(3)
N1 C10 H10 . . 118.4
C9 C10 H10 . . 118.4
N4 C11 C12 . . 122.2(3)
N4 C11 H11 . . 118.9
C12 C11 H11 . . 118.9
C13 C12 C11 . . 121.6(3)
C13 C12 H12 . . 119.2
C11 C12 H12 . . 119.2
C12 C13 C14 . . 115.0(3)
C12 C13 C16 . . 123.3(3)
C14 C13 C16 . . 121.7(3)
C15 C14 C13 . . 120.2(3)
C15 C14 H14 . . 119.9
C13 C14 H14 . . 119.9
N4 C15 C14 . . 123.5(3)
N4 C15 H15 . . 118.2
C14 C15 H15 . . 118.2
C17 C16 C19 . . 115.9(3)
C17 C16 C13 . . 122.6(3)
C19 C16 C13 . . 121.4(3)
C18 C17 C16 . . 120.2(3)
C18 C17 H17 . . 119.9
C16 C17 H17 . . 119.9
N3 C18 C17 . . 123.3(3)
N3 C18 H18 . . 118.3
C17 C18 H18 . . 118.3
C20 C19 C16 . . 121.2(3)
C20 C19 H036 . . 119.4
C16 C19 H036 . . 119.4
N3 C20 C19 . . 122.0(3)
N3 C20 H20 . . 119.0
C19 C20 H20 . . 119.0
C10 N1 C1 . . 116.8(3)
C10 N1 Ag2 . 1_565 122.9(2)
C1 N1 Ag2 . 1_565 120.3(2)
C7 N2 C6 . . 117.0(3)
C7 N2 Ag2 . . 120.4(2)
C6 N2 Ag2 . . 122.5(2)
C18 N3 C20 . . 117.3(3)
C18 N3 Ag1 . . 125.0(2)
C20 N3 Ag1 . . 117.7(2)
C15 N4 C11 . . 117.3(3)
C15 N4 Ag1 . 1_565 122.8(2)
C11 N4 Ag1 . 1_565 119.8(2)
HW11 O1W HW12 . . 97(4)
HW21 O2W HW22 . . 110(4)
HW31 O3W HW32 . . 113(5)
N4 Ag1 N3 1_545 . 173.93(10)
N4 Ag1 O2W 1_545 . 92.09(11)
N3 Ag1 O2W . . 93.44(10)
N1 Ag2 N2 1_545 . 177.87(10)
N1 Ag2 O3 1_545 . 88.98(10)
N2 Ag2 O3 . . 91.27(9)
N1 Ag2 O3W 1_545 . 88.93(10)
N2 Ag2 O3W . . 90.84(10)
O3 Ag2 O3W . . 177.79(8)
O2 C21 O1 . . 123.1(3)
O2 C21 C22 . . 117.1(3)
O1 C21 C22 . . 119.7(3)
C23 C22 C28 . . 118.4(3)
C23 C22 C21 . . 117.3(3)
C28 C22 C21 . . 124.3(3)
C22 C23 C24 . . 122.2(3)
C22 C23 H23 . . 118.9
C24 C23 H23 . . 118.9
C25 C24 C23 . . 121.2(3)
C25 C24 H24 . . 119.4
C23 C24 H24 . . 119.4
C24 C25 C27 . . 118.4(3)
C24 C25 C26 . . 119.9(3)
C27 C25 C26 . . 121.7(2)
O3 C26 O4 . . 125.7(3)
O3 C26 C25 . . 117.3(3)
O4 C26 C25 . . 117.0(3)
C28 C27 C32 . . 119.0(3)
C28 C27 C25 . . 120.5(2)
C32 C27 C25 . . 120.5(3)
C27 C28 C29 . . 118.0(3)
C27 C28 C22 . . 119.0(3)
C29 C28 C22 . . 123.0(3)
C30 C29 C28 . . 121.0(3)
C30 C29 H29 . . 119.5
C28 C29 H29 . . 119.5
C29 C30 C31 . . 121.0(3)
C29 C30 H30 . . 119.5
C31 C30 H30 . . 119.5
C32 C31 C30 . . 120.1(3)
C32 C31 H31 . . 119.9
C30 C31 H31 . . 119.9
C31 C32 C27 . . 120.8(3)
C31 C32 H32 . . 119.6
C27 C32 H32 . . 119.6

loop_
_geom_bond_atom_site_label_1
_geom_bond_atom_site_label_2
_geom_bond_site_symmetry_2
_geom_bond_distance
_geom_bond_publ_flag
Ag1 N3 . 2.165(2) yes
Ag1 N4 1_545 2.163(2) yes
Ag1 O2W . 2.696(3) yes
Ag2 N1 1_545 2.163(2) yes
Ag2 N2 . 2.166(2) yes
Ag2 O3 . 2.826(3) yes
Ag2 O3W . 2.831(3) yes
C1 N1 . 1.338(4) ?
C1 C2 . 1.396(4) ?
C1 H1 . 0.9300 ?
C2 C3 . 1.384(4) ?
C2 H2 . 0.9300 ?
C3 C9 . 1.378(4) ?
C3 C4 . 1.488(4) ?
C4 C8 . 1.385(4) ?
C4 C5 . 1.397(4) ?
C5 C6 . 1.392(4) ?
C5 H5 . 0.9300 ?
C6 N2 . 1.336(4) ?
C6 H6 . 0.9300 ?
C7 N2 . 1.320(4) ?
C7 C8 . 1.387(4) ?
C7 H7 . 0.9300 ?
C8 H8 . 0.9300 ?
C9 C10 . 1.390(4) ?
C9 H9 . 0.9300 ?
C10 N1 . 1.332(4) ?
C10 H10 . 0.9300 ?
C11 N4 . 1.328(5) ?
C11 C12 . 1.387(4) ?
C11 H11 . 0.9300 ?
C12 C13 . 1.375(4) ?
C12 H12 . 0.9300 ?
C13 C14 . 1.391(4) ?
C13 C16 . 1.483(4) ?
C14 C15 . 1.389(5) ?
C14 H14 . 0.9300 ?
C15 N4 . 1.314(5) ?
C15 H15 . 0.9300 ?
C16 C17 . 1.394(4) ?
C16 C19 . 1.396(4) ?
C17 C18 . 1.391(4) ?
C17 H17 . 0.9300 ?
C18 N3 . 1.331(4) ?
C18 H18 . 0.9300 ?
C19 C20 . 1.380(4) ?
C19 H036 . 0.9300 ?
C20 N3 . 1.362(4) ?
C20 H20 . 0.9300 ?
O1W HW11 . 0.86(5) ?
O1W HW12 . 0.79(4) ?
O2W HW21 . 0.82(4) ?
O2W HW22 . 0.82(4) ?
O3W HW31 . 0.84(6) ?
O3W HW32 . 0.82(4) ?
O1 C21 . 1.254(4) ?
O2 C21 . 1.239(4) ?
O3 C26 . 1.253(4) ?
O4 C26 . 1.256(4) ?
C21 C22 . 1.524(4) ?
C22 C23 . 1.386(4) ?
C22 C28 . 1.445(4) ?
C23 C24 . 1.413(4) ?
C23 H23 . 0.9300 ?
C24 C25 . 1.372(4) ?
C24 H24 . 0.9300 ?
C25 C27 . 1.452(4) ?
C25 C26 . 1.521(4) ?
C27 C28 . 1.424(4) ?
C27 C32 . 1.444(4) ?
C28 C29 . 1.431(4) ?
C29 C30 . 1.370(5) ?
C29 H29 . 0.9300 ?
C30 C31 . 1.409(5) ?
C30 H30 . 0.9300 ?
C31 C32 . 1.361(5) ?
C31 H31 . 0.9300 ?
C32 H32 . 0.9300 ?

loop_
_geom_hbond_atom_site_label_D
_geom_hbond_atom_site_label_H
_geom_hbond_atom_site_label_A
_geom_hbond_site_symmetry_A
_geom_hbond_distance_DH
_geom_hbond_distance_HA
_geom_hbond_distance_DA
_geom_hbond_angle_DHA
_geom_hbond_publ_flag
O1W HW11 O1 2_665 0.86(5) 2.14(5) 2.904(4) 148(4) yes
O1W HW12 O2 1_565 0.79(4) 2.03(4) 2.790(5) 162(4) yes
O2W HW21 O3 . 0.82(4) 2.02(5) 2.825(4) 170(4) yes
O2W HW22 O1W 2_666 0.82(4) 2.09(4) 2.900(5) 171(4) yes
O3W HW31 O4 1_455 0.84(6) 1.99(6) 2.812(4) 163(6) yes
O3W HW32 O1W 2_566 0.82(4) 2.03(4) 2.831(5) 166(4) yes
